data_4324321
loop_
_publ_author_name
'Alexander M. Willcocks'
'Alexander Gilbank'
'Stephen P. Richards'
'Simon K. Brayshaw'
'Andrew J. Kingsley'
'Raj Odedra'
'Andrew L. Johnson'

_publ_contact_author_address
;
Department of Chemistry,
University of Bath.
Claverton Down.
Bath.
BA2 7AY
United Kingdon
;
_publ_contact_author_email a.l.johnson@bath.ac.uk
_publ_contact_author_fax '+44 (0) 1225 386231'
_publ_contact_author_name
;
Dr. Andrew L. Johnson
;
_publ_contact_author_phone '+44 (0) 1225 384467'
_publ_section_title
;
 Synthesis and Structure of 6-Aminofulvene-2-aldiminate Complexes
;
_journal_name_full 'Inorganic Chemistry'
_journal_page_first 937
_journal_page_last 948
_journal_paper_doi 10.1021/ic101524b
_journal_volume 50
_journal_year 2011
_chemical_formula_sum 'C33 H25 Cu N4'
_chemical_formula_weight 541.11
_chemical_name_common 2b
_chemical_name_systematic
; 
 ? 
;
_space_group_IT_number 2
_symmetry_cell_setting triclinic
_symmetry_space_group_name_Hall '-P 1'
_symmetry_space_group_name_H-M 'P -1'
_atom_sites_solution_hydrogens geom
_atom_sites_solution_primary direct
_atom_sites_solution_secondary difmap
_audit_creation_method SHELXL-97
_cell_angle_alpha 66.999(2)
_cell_angle_beta 76.739(2)
_cell_angle_gamma 72.760(3)
_cell_formula_units_Z 2
_cell_length_a 11.1110(8)
_cell_length_b 11.5390(7)
_cell_length_c 11.9660(10)
_cell_measurement_reflns_used 11011
_cell_measurement_temperature 150(2)
_cell_measurement_theta_max 23.26
_cell_measurement_theta_min 8.53
_cell_volume 1337.44(17)
_computing_cell_refinement 'HKL Scalepack (Otwinowski & Minor 1997)'
_computing_data_collection 'Kappa CCD'
_computing_data_reduction 'Denzo and Scalepak (Otwinowski & Minor, 1997)'
_computing_molecular_graphics 'ORTEP 3 for Windows (Farrugia, 1997)'
_computing_publication_material 'SHELXL-97 (Sheldrick, 1997)'
_computing_structure_refinement 'SHELXL-97 (Sheldrick, 1997)'
_computing_structure_solution 'SHELXS-86 (Sheldrick, 1986)'
_diffrn_ambient_temperature 150(2)
_diffrn_measured_fraction_theta_full 0.948
_diffrn_measured_fraction_theta_max 0.948
_diffrn_measurement_device_type 'Bruker Kappa CCD Diffractometer'
_diffrn_measurement_method 'omega and phi scans'
_diffrn_radiation_monochromator graphite
_diffrn_radiation_source 'fine-focus sealed tube'
_diffrn_radiation_type MoK\a
_diffrn_radiation_wavelength 0.71073
_diffrn_reflns_av_R_equivalents 0.1555
_diffrn_reflns_av_sigmaI/netI 0.1524
_diffrn_reflns_limit_h_max 12
_diffrn_reflns_limit_h_min -12
_diffrn_reflns_limit_k_max 12
_diffrn_reflns_limit_k_min -12
_diffrn_reflns_limit_l_max 12
_diffrn_reflns_limit_l_min -13
_diffrn_reflns_number 11011
_diffrn_reflns_theta_full 23.26
_diffrn_reflns_theta_max 23.26
_diffrn_reflns_theta_min 8.53
_diffrn_standards_decay_% 0
_diffrn_standards_interval_count 0
_diffrn_standards_interval_time 0
_diffrn_standards_number 0
_exptl_absorpt_coefficient_mu 0.845
_exptl_absorpt_correction_T_max 0.9354
_exptl_absorpt_correction_T_min 0.8491
_exptl_absorpt_correction_type multi-scan
_exptl_absorpt_process_details 'SORTAV (Blessing, 1995)'
_exptl_crystal_colour Yellow
_exptl_crystal_density_diffrn 1.344
_exptl_crystal_description Block
_exptl_crystal_F_000 560
_exptl_crystal_size_max 0.20
_exptl_crystal_size_mid 0.13
_exptl_crystal_size_min 0.08
_refine_diff_density_max 0.327
_refine_diff_density_min -0.499
_refine_diff_density_rms 0.066
_refine_ls_extinction_method none
_refine_ls_goodness_of_fit_ref 0.972
_refine_ls_hydrogen_treatment constr
_refine_ls_matrix_type full
_refine_ls_number_parameters 343
_refine_ls_number_reflns 3649
_refine_ls_number_restraints 0
_refine_ls_restrained_S_all 0.972
_refine_ls_R_factor_all 0.1163
_refine_ls_R_factor_gt 0.0562
_refine_ls_shift/su_max 0.001
_refine_ls_shift/su_mean 0.000
_refine_ls_structure_factor_coef Fsqd
_refine_ls_weighting_details 'calc w=1/[\s^2^(Fo^2^)+(0.0353P)^2^+0.0000P] where P=(Fo^2^+2Fc^2^)/3'
_refine_ls_weighting_scheme calc
_refine_ls_wR_factor_gt 0.1051
_refine_ls_wR_factor_ref 0.1270
_reflns_number_gt 2213
_reflns_number_total 3649
_reflns_threshold_expression >2sigma(I)
_cod_data_source_file ic101524b_si_002_3.cif
_cod_data_source_block 2b
_cod_database_code 4324321

loop_
_symmetry_equiv_pos_as_xyz
'x, y, z'
'-x, -y, -z'

loop_
_atom_site_label
_atom_site_type_symbol
_atom_site_fract_x
_atom_site_fract_y
_atom_site_fract_z
_atom_site_U_iso_or_equiv
_atom_site_adp_type
_atom_site_occupancy
_atom_site_symmetry_multiplicity
_atom_site_calc_flag
_atom_site_refinement_flags
Cu1 Cu 0.23282(6) -0.05207(6) -0.02812(6) 0.0370(3) Uani 1 1 d .
N1 N 0.4082(4) -0.1665(4) 0.0209(4) 0.0382(11) Uani 1 1 d .
N2 N 0.2672(4) 0.0431(4) -0.2102(4) 0.0351(11) Uani 1 1 d .
C1 C 0.4830(5) -0.2413(5) -0.0369(6) 0.0404(14) Uani 1 1 d .
H1 H 0.5373 -0.3162 0.0111 0.048 Uiso 1 1 calc R
C2 C 0.4940(5) -0.2257(5) -0.1619(5) 0.0378(13) Uani 1 1 d .
C3 C 0.5790(5) -0.3215(5) -0.2055(6) 0.0430(14) Uani 1 1 d .
H3 H 0.6298 -0.3988 -0.1566 0.052 Uiso 1 1 calc R
C4 C 0.5775(5) -0.2861(5) -0.3313(6) 0.0448(14) Uani 1 1 d .
H4 H 0.6262 -0.3344 -0.3818 0.054 Uiso 1 1 calc R
C5 C 0.4921(5) -0.1681(5) -0.3686(5) 0.0415(14) Uani 1 1 d .
H5 H 0.4735 -0.1213 -0.4502 0.050 Uiso 1 1 calc R
C6 C 0.4363(5) -0.1269(4) -0.2676(5) 0.0359(13) Uani 1 1 d .
C7 C 0.3452(5) -0.0068(5) -0.2892(5) 0.0390(13) Uani 1 1 d .
H7 H 0.3398 0.0450 -0.3729 0.047 Uiso 1 1 calc R
C11 C 0.4128(4) -0.2085(5) 0.1501(5) 0.0332(12) Uani 1 1 d .
C12 C 0.4000(5) -0.3307(5) 0.2272(6) 0.0416(14) Uani 1 1 d .
H12 H 0.3924 -0.3908 0.1945 0.050 Uiso 1 1 calc R
C13 C 0.3982(5) -0.3665(5) 0.3536(6) 0.0464(14) Uani 1 1 d .
H13 H 0.3914 -0.4515 0.4060 0.056 Uiso 1 1 calc R
C14 C 0.4062(5) -0.2787(6) 0.4026(6) 0.0451(14) Uani 1 1 d .
H14 H 0.4028 -0.3014 0.4884 0.054 Uiso 1 1 calc R
C15 C 0.4193(5) -0.1587(6) 0.3240(6) 0.0462(15) Uani 1 1 d .
H15 H 0.4270 -0.0985 0.3564 0.055 Uiso 1 1 calc R
C16 C 0.4217(5) -0.1220(5) 0.2001(5) 0.0400(13) Uani 1 1 d .
H16 H 0.4295 -0.0371 0.1484 0.048 Uiso 1 1 calc R
C21 C 0.1870(5) 0.1691(5) -0.2617(5) 0.0348(13) Uani 1 1 d .
C22 C 0.0603(5) 0.1914(5) -0.2150(6) 0.0440(14) Uani 1 1 d .
H22 H 0.0271 0.1234 -0.1520 0.053 Uiso 1 1 calc R
C23 C -0.0186(6) 0.3125(5) -0.2596(5) 0.0467(14) Uani 1 1 d .
H23 H -0.1061 0.3269 -0.2277 0.056 Uiso 1 1 calc R
C24 C 0.0290(6) 0.4135(5) -0.3507(5) 0.0490(15) Uani 1 1 d .
H24 H -0.0250 0.4971 -0.3803 0.059 Uiso 1 1 calc R
C25 C 0.1553(6) 0.3904(5) -0.3971(5) 0.0453(15) Uani 1 1 d .
H25 H 0.1887 0.4582 -0.4603 0.054 Uiso 1 1 calc R
C26 C 0.2340(5) 0.2698(5) -0.3530(5) 0.0393(13) Uani 1 1 d .
H26 H 0.3213 0.2554 -0.3854 0.047 Uiso 1 1 calc R
C31 C 0.1782(5) -0.1959(5) -0.0310(5) 0.0421(14) Uani 1 1 d .
N3 N 0.1840(4) -0.2921(4) -0.0435(4) 0.0401(11) Uani 1 1 d .
C32 C 0.2010(5) -0.4071(5) -0.0662(5) 0.0380(13) Uani 1 1 d .
C33 C 0.2684(5) -0.4191(5) -0.1732(6) 0.0469(15) Uani 1 1 d .
H33 H 0.3066 -0.3517 -0.2307 0.056 Uiso 1 1 calc R
C34 C 0.2808(6) -0.5290(6) -0.1973(6) 0.0549(16) Uani 1 1 d .
H34 H 0.3259 -0.5371 -0.2726 0.066 Uiso 1 1 calc R
C35 C 0.2278(7) -0.6278(6) -0.1124(8) 0.0636(19) Uani 1 1 d .
H35 H 0.2365 -0.7040 -0.1293 0.076 Uiso 1 1 calc R
C36 C 0.1626(6) -0.6167(5) -0.0036(7) 0.0587(18) Uani 1 1 d .
H36 H 0.1277 -0.6858 0.0556 0.070 Uiso 1 1 calc R
C37 C 0.1478(5) -0.5048(5) 0.0197(6) 0.0504(15) Uani 1 1 d .
H37 H 0.1015 -0.4955 0.0942 0.061 Uiso 1 1 calc R
C41 C 0.1588(5) 0.0313(5) 0.0864(6) 0.0378(13) Uani 1 1 d .
N4 N 0.1172(4) 0.0669(4) 0.1690(5) 0.0377(11) Uani 1 1 d .
C42 C 0.0688(5) 0.1095(5) 0.2696(5) 0.0395(13) Uani 1 1 d .
C43 C -0.0551(5) 0.1075(5) 0.3218(5) 0.0443(14) Uani 1 1 d .
H43 H -0.1068 0.0759 0.2925 0.053 Uiso 1 1 calc R
C44 C -0.1018(7) 0.1529(6) 0.4182(6) 0.0615(18) Uani 1 1 d .
H44 H -0.1871 0.1532 0.4553 0.074 Uiso 1 1 calc R
C45 C -0.0268(9) 0.1977(6) 0.4612(6) 0.067(2) Uani 1 1 d .
H45 H -0.0604 0.2287 0.5274 0.080 Uiso 1 1 calc R
C46 C 0.0959(8) 0.1977(6) 0.4086(6) 0.0642(19) Uani 1 1 d .
H46 H 0.1473 0.2275 0.4402 0.077 Uiso 1 1 calc R
C47 C 0.1475(6) 0.1554(5) 0.3105(6) 0.0493(15) Uani 1 1 d .
H47 H 0.2323 0.1576 0.2727 0.059 Uiso 1 1 calc R

loop_
_atom_site_aniso_label
_atom_site_aniso_U_11
_atom_site_aniso_U_22
_atom_site_aniso_U_33
_atom_site_aniso_U_23
_atom_site_aniso_U_13
_atom_site_aniso_U_12
Cu1 0.0391(4) 0.0372(4) 0.0345(5) -0.0136(3) -0.0024(3) -0.0088(3)
N1 0.042(3) 0.039(2) 0.039(3) -0.017(2) -0.004(2) -0.012(2)
N2 0.035(2) 0.032(2) 0.041(3) -0.016(2) -0.006(2) -0.008(2)
C1 0.035(3) 0.035(3) 0.048(4) -0.014(3) -0.008(3) -0.004(2)
C2 0.038(3) 0.039(3) 0.036(4) -0.015(3) 0.002(3) -0.011(2)
C3 0.037(3) 0.042(3) 0.047(4) -0.017(3) -0.003(3) -0.006(3)
C4 0.047(3) 0.051(3) 0.044(4) -0.031(3) 0.006(3) -0.011(3)
C5 0.051(4) 0.046(3) 0.029(4) -0.016(3) 0.003(3) -0.016(3)
C6 0.043(3) 0.030(3) 0.038(4) -0.013(3) -0.006(3) -0.011(2)
C7 0.045(3) 0.042(3) 0.031(3) -0.007(3) -0.001(3) -0.023(3)
C11 0.026(3) 0.037(3) 0.036(4) -0.013(3) -0.007(2) -0.002(2)
C12 0.040(3) 0.039(3) 0.046(4) -0.020(3) -0.001(3) -0.006(3)
C13 0.043(3) 0.044(3) 0.041(4) -0.007(3) 0.002(3) -0.009(3)
C14 0.036(3) 0.060(4) 0.033(4) -0.012(3) -0.003(3) -0.010(3)
C15 0.047(3) 0.055(4) 0.044(4) -0.023(3) -0.015(3) -0.008(3)
C16 0.047(3) 0.041(3) 0.034(4) -0.012(3) -0.007(3) -0.014(3)
C21 0.041(3) 0.036(3) 0.031(3) -0.010(2) -0.009(3) -0.014(3)
C22 0.042(4) 0.050(3) 0.042(4) -0.015(3) -0.006(3) -0.016(3)
C23 0.043(3) 0.056(4) 0.037(4) -0.017(3) -0.006(3) -0.004(3)
C24 0.052(4) 0.047(3) 0.036(4) -0.008(3) -0.010(3) 0.000(3)
C25 0.053(4) 0.039(3) 0.038(4) -0.005(3) -0.008(3) -0.012(3)
C26 0.039(3) 0.041(3) 0.038(4) -0.012(3) -0.006(3) -0.010(3)
C31 0.044(3) 0.037(3) 0.040(4) -0.007(3) -0.003(3) -0.013(3)
N3 0.045(3) 0.034(3) 0.044(3) -0.011(2) -0.008(2) -0.015(2)
C32 0.042(3) 0.030(3) 0.042(4) -0.006(3) -0.014(3) -0.012(2)
C33 0.047(4) 0.046(3) 0.051(4) -0.017(3) -0.009(3) -0.013(3)
C34 0.046(4) 0.063(4) 0.063(5) -0.036(4) -0.008(3) -0.002(3)
C35 0.078(5) 0.048(4) 0.080(6) -0.026(4) -0.031(4) -0.015(4)
C36 0.078(5) 0.045(4) 0.060(5) -0.009(3) -0.023(4) -0.026(3)
C37 0.056(4) 0.049(3) 0.055(4) -0.017(3) -0.014(3) -0.020(3)
C41 0.033(3) 0.030(3) 0.047(4) -0.013(3) -0.004(3) -0.004(2)
N4 0.036(3) 0.034(2) 0.040(3) -0.012(2) 0.000(2) -0.009(2)
C42 0.045(4) 0.037(3) 0.034(4) -0.012(3) -0.002(3) -0.008(3)
C43 0.041(4) 0.043(3) 0.041(4) -0.014(3) 0.000(3) -0.004(3)
C44 0.063(4) 0.055(4) 0.050(5) -0.017(3) 0.001(4) 0.003(3)
C45 0.099(6) 0.044(4) 0.042(4) -0.016(3) -0.002(4) 0.002(4)
C46 0.101(6) 0.052(4) 0.047(5) -0.022(3) -0.017(4) -0.016(4)
C47 0.062(4) 0.048(3) 0.043(4) -0.014(3) -0.013(3) -0.019(3)

loop_
_atom_type_symbol
_atom_type_description
_atom_type_scat_dispersion_real
_atom_type_scat_dispersion_imag
_atom_type_scat_source
C C 0.0033 0.0016 'International Tables Vol C Tables 4.2.6.8 and 6.1.1.4'
H H 0.0000 0.0000 'International Tables Vol C Tables 4.2.6.8 and 6.1.1.4'
Cu Cu 0.3201 1.2651 'International Tables Vol C Tables 4.2.6.8 and 6.1.1.4'
N N 0.0061 0.0033 'International Tables Vol C Tables 4.2.6.8 and 6.1.1.4'

loop_
_geom_angle_atom_site_label_1
_geom_angle_atom_site_label_2
_geom_angle_atom_site_label_3
_geom_angle
C41 Cu1 C31 123.2(2)
C41 Cu1 N2 123.62(19)
C31 Cu1 N2 99.7(2)
C41 Cu1 N1 107.6(2)
C31 Cu1 N1 92.72(19)
N2 Cu1 N1 104.46(17)
C1 N1 C11 116.9(4)
C1 N1 Cu1 123.7(4)
C11 N1 Cu1 112.4(3)
C7 N2 C21 116.0(4)
C7 N2 Cu1 125.4(3)
C21 N2 Cu1 117.9(3)
N1 C1 C2 128.5(5)
N1 C1 H1 115.8
C2 C1 H1 115.8
C3 C2 C1 119.3(5)
C3 C2 C6 105.8(5)
C1 C2 C6 134.9(5)
C4 C3 C2 110.1(5)
C4 C3 H3 124.9
C2 C3 H3 124.9
C5 C4 C3 107.4(5)
C5 C4 H4 126.3
C3 C4 H4 126.3
C4 C5 C6 110.2(5)
C4 C5 H5 124.9
C6 C5 H5 124.9
C5 C6 C7 117.9(5)
C5 C6 C2 106.5(4)
C7 C6 C2 135.7(5)
N2 C7 C6 129.5(5)
N2 C7 H7 115.3
C6 C7 H7 115.3
C12 C11 C16 118.8(5)
C12 C11 N1 121.5(4)
C16 C11 N1 119.5(4)
C11 C12 C13 120.2(5)
C11 C12 H12 119.9
C13 C12 H12 119.9
C14 C13 C12 120.4(5)
C14 C13 H13 119.8
C12 C13 H13 119.8
C15 C14 C13 118.0(6)
C15 C14 H14 121.0
C13 C14 H14 121.0
C14 C15 C16 122.4(5)
C14 C15 H15 118.8
C16 C15 H15 118.8
C15 C16 C11 120.1(5)
C15 C16 H16 120.0
C11 C16 H16 120.0
C22 C21 C26 119.1(5)
C22 C21 N2 118.6(5)
C26 C21 N2 122.3(5)
C21 C22 C23 120.1(5)
C21 C22 H22 119.9
C23 C22 H22 119.9
C22 C23 C24 120.7(5)
C22 C23 H23 119.7
C24 C23 H23 119.7
C25 C24 C23 118.9(5)
C25 C24 H24 120.6
C23 C24 H24 120.6
C24 C25 C26 120.6(5)
C24 C25 H25 119.7
C26 C25 H25 119.7
C25 C26 C21 120.7(5)
C25 C26 H26 119.6
C21 C26 H26 119.6
N3 C31 Cu1 159.6(5)
C31 N3 C32 174.8(5)
C33 C32 C37 121.2(5)
C33 C32 N3 119.6(5)
C37 C32 N3 119.2(5)
C32 C33 C34 119.6(6)
C32 C33 H33 120.2
C34 C33 H33 120.2
C33 C34 C35 120.0(6)
C33 C34 H34 120.0
C35 C34 H34 120.0
C36 C35 C34 120.3(6)
C36 C35 H35 119.9
C34 C35 H35 119.9
C35 C36 C37 119.8(6)
C35 C36 H36 120.1
C37 C36 H36 120.1
C32 C37 C36 119.1(6)
C32 C37 H37 120.4
C36 C37 H37 120.4
N4 C41 Cu1 171.0(5)
C41 N4 C42 179.1(5)
C43 C42 C47 122.5(5)
C43 C42 N4 118.8(5)
C47 C42 N4 118.7(5)
C42 C43 C44 117.9(6)
C42 C43 H43 121.1
C44 C43 H43 121.1
C45 C44 C43 121.1(7)
C45 C44 H44 119.5
C43 C44 H44 119.5
C46 C45 C44 119.9(6)
C46 C45 H45 120.0
C44 C45 H45 120.0
C45 C46 C47 121.7(7)
C45 C46 H46 119.2
C47 C46 H46 119.2
C46 C47 C42 116.9(6)
C46 C47 H47 121.6
C42 C47 H47 121.6

loop_
_geom_bond_atom_site_label_1
_geom_bond_atom_site_label_2
_geom_bond_distance
Cu1 C41 1.877(6)
Cu1 C31 1.943(6)
Cu1 N2 2.024(5)
Cu1 N1 2.069(4)
N1 C1 1.299(7)
N1 C11 1.437(7)
N2 C7 1.315(7)
N2 C21 1.439(6)
C1 C2 1.416(8)
C1 H1 0.9500
C2 C3 1.411(7)
C2 C6 1.457(7)
C3 C4 1.400(8)
C3 H3 0.9500
C4 C5 1.381(7)
C4 H4 0.9500
C5 C6 1.414(7)
C5 H5 0.9500
C6 C7 1.421(7)
C7 H7 0.9500
C11 C12 1.380(7)
C11 C16 1.384(7)
C12 C13 1.399(8)
C12 H12 0.9500
C13 C14 1.386(8)
C13 H13 0.9500
C14 C15 1.364(8)
C14 H14 0.9500
C15 C16 1.370(8)
C15 H15 0.9500
C16 H16 0.9500
C21 C22 1.377(8)
C21 C26 1.386(7)
C22 C23 1.383(7)
C22 H22 0.9500
C23 C24 1.390(8)
C23 H23 0.9500
C24 C25 1.374(8)
C24 H24 0.9500
C25 C26 1.377(7)
C25 H25 0.9500
C26 H26 0.9500
C31 N3 1.158(6)
N3 C32 1.408(7)
C32 C33 1.362(8)
C32 C37 1.374(8)
C33 C34 1.369(8)
C33 H33 0.9500
C34 C35 1.377(9)
C34 H34 0.9500
C35 C36 1.371(9)
C35 H35 0.9500
C36 C37 1.381(8)
C36 H36 0.9500
C37 H37 0.9500
C41 N4 1.164(7)
N4 C42 1.410(8)
C42 C43 1.378(8)
C42 C47 1.400(8)
C43 C44 1.382(9)
C43 H43 0.9500
C44 C45 1.373(10)
C44 H44 0.9500
C45 C46 1.364(10)
C45 H45 0.9500
C46 C47 1.385(9)
C46 H46 0.9500
C47 H47 0.9500
